data_4033991
loop_
_publ_author_name
'Li, Yong'
'Huang, Jiu-Hong'
'Wang, Juan-Li'
'Song, Gui-Ting'
'Tang, Dian-Yong'
'Yao, Fang'
'Lin, Hui-Kuan'
'Yan, Wei'
'Li, Hong-Yu'
'Xu, Zhi-Gang'
'Chen, Zhong-Zhu'

_publ_section_title
;
 Diversity-Oriented Synthesis of Imidazo-Dipyridines with Anticancer
 Activity via the Groebke-Blackburn-Bienaym\'e and TBAB-Mediated Cascade
 Reaction in One Pot.
;
_journal_issue 19
_journal_name_full 'The Journal of organic chemistry'
_journal_page_first 12632
_journal_page_last 12638
_journal_paper_doi 10.1021/acs.joc.9b01385
_journal_volume 84
_journal_year 2019
_chemical_formula_sum 'C23 H17 N3'
_chemical_formula_weight 335.39
_space_group_crystal_system monoclinic
_space_group_IT_number 14
_space_group_name_Hall '-P 2ybc'
_space_group_name_H-M_alt 'P 1 21/c 1'
_atom_sites_solution_hydrogens geom
_audit_creation_method SHELXL-2014/7
_cell_angle_alpha 90
_cell_angle_beta 91.163(4)
_cell_angle_gamma 90
_cell_formula_units_Z 4
_cell_length_a 8.8801(4)
_cell_length_b 10.4479(5)
_cell_length_c 19.1470(10)
_cell_measurement_reflns_used 4947
_cell_measurement_temperature 293(2)
_cell_measurement_theta_max 4.6870
_cell_measurement_theta_min 72.3500
_cell_volume 1776.06(15)
_computing_cell_refinement 'SAINT v7.60A (Bruker, 2009)'
_computing_data_collection 'Bruker APEXII'
_computing_data_reduction 'SAINT v7.60A (Bruker, 2009)'
_computing_molecular_graphics 'Olex2 (Dolomanov et al., 2009)'
_computing_publication_material 'Olex2 (Dolomanov et al., 2009)'
_computing_structure_refinement 'SHELXL-2014/7 (Sheldrick, 2014)'
_computing_structure_solution 'SHELXS-2008 (Sheldrick, 2008)'
_diffrn_ambient_temperature 293(2)
_diffrn_measured_fraction_theta_full 0.998
_diffrn_measured_fraction_theta_max 0.999
_diffrn_measurement_device_type 'CCD area detector'
_diffrn_measurement_method 'phi and omega scans'
_diffrn_radiation_type MoK\a
_diffrn_radiation_wavelength 0.71073
_diffrn_reflns_av_R_equivalents 0.0199
_diffrn_reflns_av_unetI/netI 0.0358
_diffrn_reflns_Laue_measured_fraction_full 0.998
_diffrn_reflns_Laue_measured_fraction_max 0.999
_diffrn_reflns_limit_h_max 10
_diffrn_reflns_limit_h_min -11
_diffrn_reflns_limit_k_max 13
_diffrn_reflns_limit_k_min -12
_diffrn_reflns_limit_l_max 12
_diffrn_reflns_limit_l_min -23
_diffrn_reflns_number 7970
_diffrn_reflns_point_group_measured_fraction_full 0.998
_diffrn_reflns_point_group_measured_fraction_max 0.999
_diffrn_reflns_theta_full 25.242
_diffrn_reflns_theta_max 26.372
_diffrn_reflns_theta_min 3.098
_exptl_absorpt_coefficient_mu 0.075
_exptl_crystal_colour colorless
_exptl_crystal_density_diffrn 1.254
_exptl_crystal_description block
_exptl_crystal_F_000 704
_exptl_crystal_size_max 0.400
_exptl_crystal_size_mid 0.350
_exptl_crystal_size_min 0.300
_refine_diff_density_max 0.212
_refine_diff_density_min -0.153
_refine_diff_density_rms 0.035
_refine_ls_extinction_method none
_refine_ls_goodness_of_fit_ref 1.031
_refine_ls_hydrogen_treatment constr
_refine_ls_matrix_type full
_refine_ls_number_parameters 236
_refine_ls_number_reflns 3625
_refine_ls_number_restraints 0
_refine_ls_restrained_S_all 1.031
_refine_ls_R_factor_all 0.0746
_refine_ls_R_factor_gt 0.0503
_refine_ls_shift/su_max 0.001
_refine_ls_shift/su_mean 0.000
_refine_ls_structure_factor_coef Fsqd
_refine_ls_weighting_details 'w=1/[\s^2^(Fo^2^)+(0.0567P)^2^+0.3697P] where P=(Fo^2^+2Fc^2^)/3'
_refine_ls_weighting_scheme calc
_refine_ls_wR_factor_gt 0.1203
_refine_ls_wR_factor_ref 0.1354
_reflns_Friedel_coverage 0.000
_reflns_number_gt 2614
_reflns_number_total 3625
_reflns_threshold_expression 'I > 2\s(I)'
_cod_data_source_file jo9b01385_si_002.cif
_cod_data_source_block 160930_s3_ly
_cod_original_cell_volume 1776.06(14)
_cod_original_sg_symbol_H-M 'P 21/c'
_cod_database_code 4033991
_shelx_shelxl_version_number 2014/7
_shelx_space_group_comment
;
The symmetry employed for this shelxl refinement is uniquely defined
by the following loop, which should always be used as a source of
symmetry information in preference to the above space-group names.
They are only intended as comments.
;
_shelx_estimated_absorpt_t_min 0.971
_shelx_estimated_absorpt_t_max 0.978

loop_
_space_group_symop_operation_xyz
'x, y, z'
'-x, y+1/2, -z+1/2'
'-x, -y, -z'
'x, -y-1/2, z-1/2'

loop_
_atom_site_label
_atom_site_type_symbol
_atom_site_fract_x
_atom_site_fract_y
_atom_site_fract_z
_atom_site_U_iso_or_equiv
_atom_site_adp_type
_atom_site_occupancy
_atom_site_site_symmetry_order
_atom_site_calc_flag
_atom_site_refinement_flags_posn
_atom_site_refinement_flags_adp
N1 N 0.86081(16) 0.59028(14) 0.42443(8) 0.0389(4) Uani 1 1 d . .
N2 N 0.63188(17) 0.50133(16) 0.40124(8) 0.0487(4) Uani 1 1 d . .
N3 N 0.97792(16) 0.55267(14) 0.31322(8) 0.0398(4) Uani 1 1 d . .
C1 C 0.7189(2) 0.55965(17) 0.44918(10) 0.0416(4) Uani 1 1 d . .
C2 C 0.6875(2) 0.59336(18) 0.51899(10) 0.0478(5) Uani 1 1 d . .
H2 H 0.5936 0.5749 0.5371 0.057 Uiso 1 1 calc R U
C3 C 0.7935(2) 0.65253(18) 0.55976(10) 0.0467(5) Uani 1 1 d . .
C4 C 0.9356(2) 0.68182(19) 0.53087(10) 0.0508(5) Uani 1 1 d . .
H4 H 1.0078 0.7234 0.5585 0.061 Uiso 1 1 calc R U
C5 C 0.9683(2) 0.65105(18) 0.46487(10) 0.0476(5) Uani 1 1 d . .
H5 H 1.0621 0.6705 0.4469 0.057 Uiso 1 1 calc R U
C6 C 0.86332(19) 0.54629(16) 0.35598(9) 0.0369(4) Uani 1 1 d . .
C7 C 0.72087(19) 0.49341(17) 0.34331(10) 0.0400(4) Uani 1 1 d . .
C8 C 0.6943(2) 0.44627(18) 0.27653(10) 0.0450(5) Uani 1 1 d . .
H8 H 0.6003 0.4137 0.2638 0.054 Uiso 1 1 calc R U
C9 C 0.81072(19) 0.44836(16) 0.22880(9) 0.0370(4) Uani 1 1 d . .
C10 C 0.95181(19) 0.50022(16) 0.24952(9) 0.0376(4) Uani 1 1 d . .
C11 C 0.7615(3) 0.6853(2) 0.63459(11) 0.0644(6) Uani 1 1 d . .
H11A H 0.7021 0.7620 0.6361 0.097 Uiso 1 1 calc R U
H11B H 0.8547 0.6986 0.6598 0.097 Uiso 1 1 calc R U
H11C H 0.7072 0.6163 0.6556 0.097 Uiso 1 1 calc R U
C12 C 0.77723(19) 0.40022(17) 0.15655(10) 0.0406(4) Uani 1 1 d . .
C13 C 0.6926(2) 0.28954(19) 0.14672(10) 0.0477(5) Uani 1 1 d . .
H13 H 0.6648 0.2417 0.1853 0.057 Uiso 1 1 calc R U
C14 C 0.6493(2) 0.2494(2) 0.08092(11) 0.0546(5) Uani 1 1 d . .
H14 H 0.5925 0.1751 0.0756 0.066 Uiso 1 1 calc R U
C15 C 0.6891(2) 0.3180(2) 0.02319(12) 0.0634(6) Uani 1 1 d . .
H15 H 0.6581 0.2914 -0.0212 0.076 Uiso 1 1 calc R U
C16 C 0.7753(3) 0.4267(2) 0.03138(12) 0.0632(6) Uani 1 1 d . .
H16 H 0.8042 0.4729 -0.0076 0.076 Uiso 1 1 calc R U
C17 C 0.8189(2) 0.46735(19) 0.09737(11) 0.0510(5) Uani 1 1 d . .
H17 H 0.8772 0.5409 0.1023 0.061 Uiso 1 1 calc R U
C18 C 1.0887(2) 0.49864(17) 0.20587(9) 0.0384(4) Uani 1 1 d . .
C19 C 1.1417(2) 0.38579(18) 0.17729(10) 0.0480(5) Uani 1 1 d . .
H19 H 1.0849 0.3113 0.1805 0.058 Uiso 1 1 calc R U
C20 C 1.2775(2) 0.3833(2) 0.14434(11) 0.0560(6) Uani 1 1 d . .
H20 H 1.3127 0.3068 0.1260 0.067 Uiso 1 1 calc R U
C21 C 1.3621(2) 0.4928(2) 0.13807(11) 0.0555(5) Uani 1 1 d . .
H21 H 1.4543 0.4905 0.1159 0.067 Uiso 1 1 calc R U
C22 C 1.3092(2) 0.6053(2) 0.16492(11) 0.0564(6) Uani 1 1 d . .
H22 H 1.3648 0.6801 0.1602 0.068 Uiso 1 1 calc R U
C23 C 1.1743(2) 0.60839(19) 0.19882(10) 0.0483(5) Uani 1 1 d . .
H23 H 1.1400 0.6852 0.2172 0.058 Uiso 1 1 calc R U

loop_
_atom_site_aniso_label
_atom_site_aniso_U_11
_atom_site_aniso_U_22
_atom_site_aniso_U_33
_atom_site_aniso_U_23
_atom_site_aniso_U_13
_atom_site_aniso_U_12
N1 0.0383(8) 0.0393(8) 0.0392(9) -0.0024(7) 0.0067(6) -0.0028(7)
N2 0.0398(8) 0.0614(10) 0.0454(10) -0.0047(8) 0.0111(7) -0.0085(8)
N3 0.0365(8) 0.0413(8) 0.0419(9) -0.0052(7) 0.0081(7) -0.0028(7)
C1 0.0398(10) 0.0422(10) 0.0430(11) 0.0031(8) 0.0084(8) -0.0023(9)
C2 0.0481(11) 0.0508(11) 0.0451(11) 0.0041(9) 0.0140(9) -0.0021(9)
C3 0.0570(12) 0.0436(10) 0.0398(11) 0.0012(8) 0.0073(9) 0.0022(10)
C4 0.0546(12) 0.0552(12) 0.0427(11) -0.0088(9) 0.0026(9) -0.0056(10)
C5 0.0410(10) 0.0521(11) 0.0498(12) -0.0073(9) 0.0050(9) -0.0072(9)
C6 0.0376(9) 0.0340(9) 0.0393(10) -0.0006(8) 0.0058(8) 0.0004(8)
C7 0.0364(9) 0.0420(10) 0.0417(11) -0.0002(8) 0.0071(8) -0.0026(8)
C8 0.0373(10) 0.0498(11) 0.0478(12) -0.0020(9) 0.0031(8) -0.0063(9)
C9 0.0366(9) 0.0341(9) 0.0404(10) -0.0005(8) 0.0031(8) 0.0011(8)
C10 0.0386(10) 0.0340(9) 0.0402(10) -0.0026(8) 0.0045(8) 0.0007(8)
C11 0.0750(15) 0.0723(15) 0.0465(13) -0.0033(11) 0.0137(11) -0.0010(13)
C12 0.0342(9) 0.0417(10) 0.0458(11) -0.0008(8) -0.0006(8) 0.0044(8)
C13 0.0421(10) 0.0505(11) 0.0503(12) -0.0035(9) -0.0013(9) -0.0017(9)
C14 0.0429(11) 0.0584(13) 0.0623(14) -0.0145(11) -0.0046(10) -0.0019(10)
C15 0.0583(13) 0.0825(16) 0.0491(13) -0.0143(12) -0.0095(10) 0.0047(13)
C16 0.0675(15) 0.0750(15) 0.0468(13) 0.0071(11) -0.0048(11) 0.0010(13)
C17 0.0517(12) 0.0509(11) 0.0504(12) 0.0037(10) -0.0008(9) -0.0015(10)
C18 0.0368(9) 0.0450(10) 0.0336(9) -0.0043(8) 0.0023(7) -0.0011(9)
C19 0.0493(11) 0.0404(10) 0.0543(12) -0.0080(9) 0.0043(9) -0.0021(9)
C20 0.0506(12) 0.0563(13) 0.0614(14) -0.0144(10) 0.0108(10) 0.0086(11)
C21 0.0406(11) 0.0737(15) 0.0525(13) -0.0080(11) 0.0100(9) -0.0004(11)
C22 0.0506(12) 0.0634(14) 0.0558(13) -0.0088(11) 0.0130(10) -0.0174(11)
C23 0.0512(12) 0.0457(11) 0.0483(11) -0.0107(9) 0.0089(9) -0.0060(10)

loop_
_atom_type_symbol
_atom_type_description
_atom_type_scat_dispersion_real
_atom_type_scat_dispersion_imag
_atom_type_scat_source
C C 0.0033 0.0016 'International Tables Vol C Tables 4.2.6.8 and 6.1.1.4'
H H 0.0000 0.0000 'International Tables Vol C Tables 4.2.6.8 and 6.1.1.4'
N N 0.0061 0.0033 'International Tables Vol C Tables 4.2.6.8 and 6.1.1.4'

loop_
_geom_angle_atom_site_label_1
_geom_angle_atom_site_label_2
_geom_angle_atom_site_label_3
_geom_angle
C5 N1 C6 131.35(15)
C5 N1 C1 122.58(16)
C6 N1 C1 106.07(14)
C1 N2 C7 104.34(15)
C6 N3 C10 114.73(15)
N2 C1 N1 112.71(16)
N2 C1 C2 129.83(17)
N1 C1 C2 117.46(17)
C3 C2 C1 120.53(18)
C3 C2 H2 119.7
C1 C2 H2 119.7
C2 C3 C4 118.98(18)
C2 C3 C11 120.52(19)
C4 C3 C11 120.49(19)
C5 C4 C3 121.73(19)
C5 C4 H4 119.1
C3 C4 H4 119.1
C4 C5 N1 118.72(18)
C4 C5 H5 120.6
N1 C5 H5 120.6
N3 C6 N1 126.54(16)
N3 C6 C7 128.23(17)
N1 C6 C7 105.23(15)
N2 C7 C8 132.43(17)
N2 C7 C6 111.64(16)
C8 C7 C6 115.91(16)
C7 C8 C9 119.01(17)
C7 C8 H8 120.5
C9 C8 H8 120.5
C8 C9 C10 119.12(17)
C8 C9 C12 117.71(16)
C10 C9 C12 123.12(16)
N3 C10 C9 122.86(16)
N3 C10 C18 112.55(15)
C9 C10 C18 124.54(16)
C3 C11 H11A 109.5
C3 C11 H11B 109.5
H11A C11 H11B 109.5
C3 C11 H11C 109.5
H11A C11 H11C 109.5
H11B C11 H11C 109.5
C17 C12 C13 117.52(18)
C17 C12 C9 122.22(17)
C13 C12 C9 120.10(17)
C14 C13 C12 121.2(2)
C14 C13 H13 119.4
C12 C13 H13 119.4
C15 C14 C13 120.5(2)
C15 C14 H14 119.7
C13 C14 H14 119.7
C14 C15 C16 119.4(2)
C14 C15 H15 120.3
C16 C15 H15 120.3
C15 C16 C17 120.2(2)
C15 C16 H16 119.9
C17 C16 H16 119.9
C16 C17 C12 121.1(2)
C16 C17 H17 119.5
C12 C17 H17 119.5
C23 C18 C19 118.38(17)
C23 C18 C10 120.10(16)
C19 C18 C10 121.21(16)
C20 C19 C18 120.36(19)
C20 C19 H19 119.8
C18 C19 H19 119.8
C19 C20 C21 120.76(19)
C19 C20 H20 119.6
C21 C20 H20 119.6
C22 C21 C20 119.24(19)
C22 C21 H21 120.4
C20 C21 H21 120.4
C21 C22 C23 120.4(2)
C21 C22 H22 119.8
C23 C22 H22 119.8
C22 C23 C18 120.82(18)
C22 C23 H23 119.6
C18 C23 H23 119.6

loop_
_geom_bond_atom_site_label_1
_geom_bond_atom_site_label_2
_geom_bond_distance
N1 C5 1.373(2)
N1 C6 1.390(2)
N1 C1 1.393(2)
N2 C1 1.335(2)
N2 C7 1.377(2)
N3 C6 1.321(2)
N3 C10 1.353(2)
C1 C2 1.416(3)
C2 C3 1.359(3)
C2 H2 0.9300
C3 C4 1.422(3)
C3 C11 1.506(3)
C4 C5 1.342(3)
C4 H4 0.9300
C5 H5 0.9300
C6 C7 1.397(2)
C7 C8 1.386(3)
C8 C9 1.394(2)
C8 H8 0.9300
C9 C10 1.414(2)
C9 C12 1.496(2)
C10 C18 1.490(2)
C11 H11A 0.9600
C11 H11B 0.9600
C11 H11C 0.9600
C12 C17 1.389(3)
C12 C13 1.390(3)
C13 C14 1.375(3)
C13 H13 0.9300
C14 C15 1.370(3)
C14 H14 0.9300
C15 C16 1.377(3)
C15 H15 0.9300
C16 C17 1.381(3)
C16 H16 0.9300
C17 H17 0.9300
C18 C23 1.383(3)
C18 C19 1.386(2)
C19 C20 1.373(3)
C19 H19 0.9300
C20 C21 1.375(3)
C20 H20 0.9300
C21 C22 1.371(3)
C21 H21 0.9300
C22 C23 1.374(3)
C22 H22 0.9300
C23 H23 0.9300

loop_
_geom_torsion_atom_site_label_1
_geom_torsion_atom_site_label_2
_geom_torsion_atom_site_label_3
_geom_torsion_atom_site_label_4
_geom_torsion
C7 N2 C1 N1 0.2(2)
C7 N2 C1 C2 -179.86(19)
C5 N1 C1 N2 179.79(16)
C6 N1 C1 N2 -0.8(2)
C5 N1 C1 C2 -0.1(3)
C6 N1 C1 C2 179.31(16)
N2 C1 C2 C3 179.63(19)
N1 C1 C2 C3 -0.4(3)
C1 C2 C3 C4 1.0(3)
C1 C2 C3 C11 -178.42(18)
C2 C3 C4 C5 -0.9(3)
C11 C3 C4 C5 178.46(19)
C3 C4 C5 N1 0.3(3)
C6 N1 C5 C4 -179.11(18)
C1 N1 C5 C4 0.2(3)
C10 N3 C6 N1 178.70(16)
C10 N3 C6 C7 -0.4(3)
C5 N1 C6 N3 1.1(3)
C1 N1 C6 N3 -178.29(17)
C5 N1 C6 C7 -179.67(18)
C1 N1 C6 C7 0.95(18)
C1 N2 C7 C8 -178.1(2)
C1 N2 C7 C6 0.4(2)
N3 C6 C7 N2 178.34(17)
N1 C6 C7 N2 -0.9(2)
N3 C6 C7 C8 -2.9(3)
N1 C6 C7 C8 177.93(15)
N2 C7 C8 C9 -178.20(19)
C6 C7 C8 C9 3.3(3)
C7 C8 C9 C10 -0.9(3)
C7 C8 C9 C12 -178.31(16)
C6 N3 C10 C9 3.1(2)
C6 N3 C10 C18 -174.48(15)
C8 C9 C10 N3 -2.5(3)
C12 C9 C10 N3 174.71(16)
C8 C9 C10 C18 174.75(17)
C12 C9 C10 C18 -8.0(3)
C8 C9 C12 C17 132.75(19)
C10 C9 C12 C17 -44.5(3)
C8 C9 C12 C13 -42.6(2)
C10 C9 C12 C13 140.12(18)
C17 C12 C13 C14 -1.3(3)
C9 C12 C13 C14 174.31(17)
C12 C13 C14 C15 0.1(3)
C13 C14 C15 C16 1.1(3)
C14 C15 C16 C17 -1.1(3)
C15 C16 C17 C12 -0.1(3)
C13 C12 C17 C16 1.2(3)
C9 C12 C17 C16 -174.25(18)
N3 C10 C18 C23 -49.0(2)
C9 C10 C18 C23 133.51(19)
N3 C10 C18 C19 124.61(18)
C9 C10 C18 C19 -52.9(3)
C23 C18 C19 C20 1.5(3)
C10 C18 C19 C20 -172.17(18)
C18 C19 C20 C21 -1.1(3)
C19 C20 C21 C22 -0.3(3)
C20 C21 C22 C23 1.1(3)
C21 C22 C23 C18 -0.7(3)
C19 C18 C23 C22 -0.7(3)
C10 C18 C23 C22 173.11(18)
